data_4069215
loop_
_publ_author_name
'Nair, Radhika P.'
'Kim, Tae Ho'
'Frost, Brian J.'

_publ_section_title
;
 Atom Transfer Radical Addition Reactions of CCl4, CHCl3, andp-Tosyl
 Chloride Catalyzed by Cp&#x2032;Ru(PPh3)(PR3)Cl Complexes
;
_journal_issue 16
_journal_name_full Organometallics
_journal_page_first 4681
_journal_paper_doi 10.1021/om900075h
_journal_volume 28
_journal_year 2009
_chemical_formula_sum 'C34 H42 Cl N3 P2 Ru'
_chemical_formula_weight 691.17
_chemical_name_systematic
;

 ?

;
_space_group_IT_number 14
_symmetry_cell_setting monoclinic
_symmetry_space_group_name_Hall '-P 2yn'
_symmetry_space_group_name_H-M 'P 1 21/n 1'
_atom_sites_solution_hydrogens geom
_atom_sites_solution_primary direct
_atom_sites_solution_secondary difmap
_audit_creation_method SHELXL-97
_cell_angle_alpha 90.00
_cell_angle_beta 102.0290(10)
_cell_angle_gamma 90.00
_cell_formula_units_Z 4
_cell_length_a 11.6045(2)
_cell_length_b 14.8894(3)
_cell_length_c 18.4456(4)
_cell_measurement_reflns_used 9775
_cell_measurement_temperature 100(2)
_cell_measurement_theta_max 30.58
_cell_measurement_theta_min 2.96
_cell_volume 3117.12(11)
_computing_cell_refinement 'Bruker SMART'
_computing_data_collection 'Bruker SMART'
_computing_data_reduction 'Bruker SAINT'
_computing_molecular_graphics 'Bruker SHELXTL'
_computing_publication_material 'Bruker SHELXTL'
_computing_structure_refinement 'SHELXL-97 (Sheldrick, 1997)'
_computing_structure_solution 'SHELXS-97 (Sheldrick, 1990)'
_diffrn_ambient_temperature 100(2)
_diffrn_measured_fraction_theta_full 0.998
_diffrn_measured_fraction_theta_max 0.998
_diffrn_measurement_device_type 'CCD area detector'
_diffrn_measurement_method 'phi and omega scans'
_diffrn_radiation_monochromator graphite
_diffrn_radiation_source 'fine-focus sealed tube'
_diffrn_radiation_type MoK\a
_diffrn_radiation_wavelength 0.71073
_diffrn_reflns_av_R_equivalents 0.0507
_diffrn_reflns_av_sigmaI/netI 0.0463
_diffrn_reflns_limit_h_max 15
_diffrn_reflns_limit_h_min -12
_diffrn_reflns_limit_k_max 15
_diffrn_reflns_limit_k_min -19
_diffrn_reflns_limit_l_max 13
_diffrn_reflns_limit_l_min -23
_diffrn_reflns_number 34336
_diffrn_reflns_theta_full 27.50
_diffrn_reflns_theta_max 27.50
_diffrn_reflns_theta_min 1.77
_exptl_absorpt_coefficient_mu 0.720
_exptl_absorpt_correction_T_max 0.9718
_exptl_absorpt_correction_T_min 0.8320
_exptl_absorpt_correction_type none
_exptl_crystal_colour clear
_exptl_crystal_density_diffrn 1.473
_exptl_crystal_density_meas 0
_exptl_crystal_density_method 'not measured'
_exptl_crystal_description plate
_exptl_crystal_F_000 1432
_exptl_crystal_size_max 0.27
_exptl_crystal_size_mid 0.13
_exptl_crystal_size_min 0.04
_refine_diff_density_max 0.697
_refine_diff_density_min -0.675
_refine_diff_density_rms 0.094
_refine_ls_extinction_method none
_refine_ls_goodness_of_fit_ref 1.036
_refine_ls_hydrogen_treatment mixed
_refine_ls_matrix_type full
_refine_ls_number_parameters 360
_refine_ls_number_reflns 7153
_refine_ls_number_restraints 0
_refine_ls_restrained_S_all 1.036
_refine_ls_R_factor_all 0.0522
_refine_ls_R_factor_gt 0.0368
_refine_ls_shift/su_max 0.003
_refine_ls_shift/su_mean 0.000
_refine_ls_structure_factor_coef Fsqd
_refine_ls_weighting_details 'calc w=1/[\s^2^(Fo^2^)+(0.0295P)^2^+3.9011P] where P=(Fo^2^+2Fc^2^)/3'
_refine_ls_weighting_scheme calc
_refine_ls_wR_factor_gt 0.0758
_refine_ls_wR_factor_ref 0.0806
_reflns_number_gt 5781
_reflns_number_total 7153
_reflns_threshold_expression >2sigma(I)
_cod_data_source_file om900075h_si_001.cif
_cod_data_source_block bjf228
_cod_depositor_comments
;
The following automatic conversions were performed:

'_symmetry_cell_setting' value 'Monoclinic' changed to 'monoclinic'
according to /home/saulius/struct/CIF-dictionaries/cif_core.dic
dictionary named 'cif_core.dic' version 2.4.2 from 2011-04-26.

Automatic conversion script
Id: cif_fix_values 1715 2011-07-08 13:25:40Z adriana 
;
_cod_original_sg_symbol_H-M P2(1)/n
_cod_database_code 4069215

loop_
_symmetry_equiv_pos_as_xyz
'x, y, z'
'-x+1/2, y+1/2, -z+1/2'
'-x, -y, -z'
'x-1/2, -y-1/2, z-1/2'

loop_
_atom_site_label
_atom_site_type_symbol
_atom_site_fract_x
_atom_site_fract_y
_atom_site_fract_z
_atom_site_U_iso_or_equiv
_atom_site_adp_type
_atom_site_occupancy
_atom_site_symmetry_multiplicity
_atom_site_calc_flag
_atom_site_refinement_flags
Ru1 Ru 0.620993(18) 0.775893(13) 0.754263(11) 0.00982(6) Uani 1 1 d .
Cl1 Cl 0.65928(6) 0.93499(4) 0.73509(4) 0.01594(14) Uani 1 1 d .
P1 P 0.78495(6) 0.75252(4) 0.70487(4) 0.01163(14) Uani 1 1 d .
P2 P 0.49042(6) 0.76629(4) 0.64315(4) 0.01060(14) Uani 1 1 d .
N1 N 1.03128(19) 0.75073(16) 0.74632(13) 0.0169(5) Uani 1 1 d .
N2 N 0.94044(19) 0.64260(15) 0.64892(13) 0.0172(5) Uani 1 1 d .
N3 N 0.94773(19) 0.80393(15) 0.62003(13) 0.0157(5) Uani 1 1 d .
C1 C 0.6806(2) 0.78485(17) 0.87638(14) 0.0136(5) Uani 1 1 d .
C2 C 0.6895(2) 0.69304(17) 0.85548(14) 0.0132(5) Uani 1 1 d .
C3 C 0.5747(2) 0.66229(17) 0.81970(15) 0.0142(5) Uani 1 1 d .
C4 C 0.4922(2) 0.73411(17) 0.82402(15) 0.0143(5) Uani 1 1 d .
C5 C 0.5572(2) 0.80908(18) 0.85742(14) 0.0145(5) Uani 1 1 d .
C6 C 0.7763(2) 0.84600(18) 0.91536(15) 0.0181(6) Uani 1 1 d .
H6A H 0.7871 0.8376 0.9691 0.027 Uiso 1 1 calc R
H6B H 0.7544 0.9085 0.9027 0.027 Uiso 1 1 calc R
H6C H 0.8500 0.8319 0.8998 0.027 Uiso 1 1 calc R
C7 C 0.7924(2) 0.63010(18) 0.87621(15) 0.0167(6) Uani 1 1 d .
H7A H 0.7948 0.6058 0.9259 0.025 Uiso 1 1 calc R
H7B H 0.8657 0.6628 0.8759 0.025 Uiso 1 1 calc R
H7C H 0.7840 0.5807 0.8404 0.025 Uiso 1 1 calc R
C8 C 0.5454(2) 0.56586(17) 0.80021(16) 0.0178(6) Uani 1 1 d .
H8A H 0.5289 0.5345 0.8436 0.027 Uiso 1 1 calc R
H8B H 0.6124 0.5372 0.7847 0.027 Uiso 1 1 calc R
H8C H 0.4760 0.5630 0.7596 0.027 Uiso 1 1 calc R
C9 C 0.3604(2) 0.7254(2) 0.80625(16) 0.0205(6) Uani 1 1 d .
H9A H 0.3333 0.7056 0.8505 0.031 Uiso 1 1 calc R
H9B H 0.3369 0.6812 0.7665 0.031 Uiso 1 1 calc R
H9C H 0.3250 0.7837 0.7901 0.031 Uiso 1 1 calc R
C10 C 0.5093(3) 0.89663(18) 0.87825(16) 0.0197(6) Uani 1 1 d .
H10A H 0.4884 0.8908 0.9268 0.030 Uiso 1 1 calc R
H10B H 0.4390 0.9128 0.8411 0.030 Uiso 1 1 calc R
H10C H 0.5692 0.9436 0.8805 0.030 Uiso 1 1 calc R
C11 C 0.9237(2) 0.76774(19) 0.77478(15) 0.0165(6) Uani 1 1 d .
H11A H 0.9264 0.8300 0.7939 0.020 Uiso 1 1 calc R
H11B H 0.9228 0.7267 0.8169 0.020 Uiso 1 1 calc R
C12 C 0.8207(2) 0.64441(17) 0.66494(15) 0.0149(6) Uani 1 1 d .
H12A H 0.8137 0.5954 0.7001 0.018 Uiso 1 1 calc R
H12B H 0.7623 0.6329 0.6185 0.018 Uiso 1 1 calc R
C13 C 0.8292(2) 0.82531(18) 0.63335(15) 0.0158(6) Uani 1 1 d .
H13A H 0.7707 0.8187 0.5862 0.019 Uiso 1 1 calc R
H13B H 0.8281 0.8888 0.6492 0.019 Uiso 1 1 calc R
C14 C 1.0297(2) 0.65899(18) 0.71666(16) 0.0189(6) Uani 1 1 d .
H14A H 1.1083 0.6457 0.7063 0.023 Uiso 1 1 calc R
H14B H 1.0162 0.6165 0.7553 0.023 Uiso 1 1 calc R
C15 C 0.9519(2) 0.71146(19) 0.59394(15) 0.0187(6) Uani 1 1 d .
H15A H 1.0276 0.7022 0.5782 0.022 Uiso 1 1 calc R
H15B H 0.8878 0.7030 0.5498 0.022 Uiso 1 1 calc R
C16 C 1.0395(2) 0.81455(19) 0.68723(15) 0.0181(6) Uani 1 1 d .
H16A H 1.1174 0.8076 0.6740 0.022 Uiso 1 1 calc R
H16B H 1.0352 0.8763 0.7064 0.022 Uiso 1 1 calc R
C17 C 0.4192(2) 0.65579(17) 0.62389(14) 0.0123(5) Uani 1 1 d .
C18 C 0.4878(2) 0.58014(17) 0.61799(15) 0.0156(6) Uani 1 1 d .
H18A H 0.5705 0.5865 0.6232 0.019 Uiso 1 1 calc R
C19 C 0.4371(2) 0.49592(19) 0.60468(15) 0.0189(6) Uiso 1 1 d .
H19A H 0.4847 0.4457 0.5988 0.023 Uiso 1 1 calc R
C20 C 0.3173(3) 0.4847(2) 0.59988(16) 0.0228(6) Uiso 1 1 d .
H20A H 0.2828 0.4268 0.5907 0.027 Uiso 1 1 calc R
C21 C 0.2483(2) 0.55773(19) 0.60841(16) 0.0204(6) Uani 1 1 d .
H21A H 0.1665 0.5499 0.6065 0.024 Uiso 1 1 calc R
C22 C 0.2982(2) 0.64285(17) 0.61986(15) 0.0156(6) Uani 1 1 d .
H22A H 0.2498 0.6929 0.6250 0.019 Uiso 1 1 calc R
C23 C 0.3638(2) 0.84406(17) 0.62810(15) 0.0127(5) Uani 1 1 d .
C24 C 0.2789(2) 0.84280(18) 0.56158(15) 0.0159(6) Uani 1 1 d .
H24A H 0.2840 0.7991 0.5248 0.019 Uiso 1 1 calc R
C25 C 0.1877(2) 0.90462(19) 0.54907(16) 0.0184(6) Uani 1 1 d .
H25A H 0.1298 0.9025 0.5043 0.022 Uiso 1 1 calc R
C26 C 0.1809(2) 0.96959(19) 0.60195(17) 0.0209(6) Uani 1 1 d .
H26A H 0.1189 1.0125 0.5931 0.025 Uiso 1 1 calc R
C27 C 0.2642(2) 0.97209(18) 0.66761(17) 0.0189(6) Uani 1 1 d .
H27A H 0.2591 1.0164 0.7039 0.023 Uiso 1 1 calc R
C28 C 0.3559(2) 0.90951(17) 0.68050(16) 0.0156(6) Uani 1 1 d .
H28A H 0.4133 0.9117 0.7255 0.019 Uiso 1 1 calc R
C29 C 0.5415(2) 0.79282(17) 0.55743(14) 0.0115(5) Uani 1 1 d .
C30 C 0.5665(2) 0.72995(18) 0.50692(14) 0.0134(5) Uani 1 1 d .
H30A H 0.5535 0.6680 0.5145 0.016 Uiso 1 1 calc R
C31 C 0.6103(2) 0.75665(18) 0.44557(15) 0.0157(6) Uani 1 1 d .
H31A H 0.6271 0.7129 0.4117 0.019 Uiso 1 1 calc R
C32 C 0.6294(2) 0.84687(18) 0.43363(15) 0.0158(6) Uani 1 1 d .
H32A H 0.6587 0.8651 0.3915 0.019 Uiso 1 1 calc R
C33 C 0.6056(2) 0.91039(18) 0.48358(15) 0.0152(6) Uani 1 1 d .
H33A H 0.6192 0.9722 0.4758 0.018 Uiso 1 1 calc R
C34 C 0.5619(2) 0.88387(17) 0.54488(15) 0.0131(5) Uani 1 1 d .
H34A H 0.5457 0.9279 0.5787 0.016 Uiso 1 1 calc R

loop_
_atom_site_aniso_label
_atom_site_aniso_U_11
_atom_site_aniso_U_22
_atom_site_aniso_U_33
_atom_site_aniso_U_23
_atom_site_aniso_U_13
_atom_site_aniso_U_12
Ru1 0.01042(11) 0.00893(10) 0.01082(11) 0.00020(8) 0.00382(8) 0.00012(8)
Cl1 0.0202(3) 0.0100(3) 0.0185(3) -0.0002(2) 0.0062(3) -0.0016(2)
P1 0.0110(3) 0.0115(3) 0.0129(3) 0.0014(3) 0.0037(3) 0.0006(3)
P2 0.0107(3) 0.0094(3) 0.0123(3) -0.0001(3) 0.0037(3) 0.0001(3)
N1 0.0115(11) 0.0223(12) 0.0175(12) 0.0024(10) 0.0043(9) 0.0002(9)
N2 0.0149(12) 0.0177(12) 0.0211(13) 0.0005(10) 0.0090(10) 0.0023(9)
N3 0.0106(11) 0.0198(12) 0.0180(12) 0.0040(10) 0.0057(9) 0.0014(9)
C1 0.0183(13) 0.0149(13) 0.0085(12) 0.0013(10) 0.0049(10) 0.0018(11)
C2 0.0151(13) 0.0145(12) 0.0123(13) 0.0038(10) 0.0078(11) 0.0020(10)
C3 0.0201(14) 0.0118(12) 0.0134(13) 0.0038(10) 0.0094(11) -0.0002(11)
C4 0.0156(13) 0.0149(13) 0.0147(13) 0.0032(11) 0.0082(11) 0.0016(11)
C5 0.0180(14) 0.0148(13) 0.0135(13) 0.0022(11) 0.0095(11) 0.0022(11)
C6 0.0213(15) 0.0194(14) 0.0133(13) -0.0012(11) 0.0033(11) 0.0002(12)
C7 0.0189(14) 0.0152(13) 0.0166(14) 0.0050(11) 0.0056(11) 0.0031(11)
C8 0.0219(15) 0.0133(13) 0.0202(15) 0.0035(11) 0.0085(12) -0.0015(11)
C9 0.0175(14) 0.0241(15) 0.0225(15) 0.0038(13) 0.0099(12) -0.0008(12)
C10 0.0232(15) 0.0176(14) 0.0195(14) -0.0013(12) 0.0071(12) 0.0060(12)
C11 0.0135(13) 0.0210(14) 0.0152(13) -0.0019(12) 0.0037(11) -0.0016(11)
C12 0.0159(14) 0.0129(13) 0.0179(14) -0.0023(11) 0.0082(11) 0.0002(10)
C13 0.0132(13) 0.0165(13) 0.0185(14) 0.0039(11) 0.0053(11) -0.0002(11)
C14 0.0143(14) 0.0203(14) 0.0232(15) 0.0055(12) 0.0068(12) 0.0047(11)
C15 0.0155(14) 0.0245(15) 0.0181(14) 0.0010(12) 0.0082(11) 0.0010(12)
C16 0.0130(13) 0.0200(14) 0.0217(15) 0.0024(12) 0.0046(12) 0.0000(11)
C17 0.0149(13) 0.0113(12) 0.0111(13) -0.0005(10) 0.0035(10) -0.0031(10)
C18 0.0147(13) 0.0151(13) 0.0182(14) 0.0000(11) 0.0058(11) 0.0004(11)
C21 0.0165(14) 0.0195(14) 0.0259(16) 0.0007(12) 0.0058(12) -0.0049(11)
C22 0.0165(14) 0.0139(13) 0.0177(14) 0.0003(11) 0.0065(11) 0.0007(11)
C23 0.0095(12) 0.0123(12) 0.0173(13) 0.0021(11) 0.0050(10) -0.0003(10)
C24 0.0167(14) 0.0150(13) 0.0175(14) 0.0017(11) 0.0070(11) -0.0015(11)
C25 0.0144(14) 0.0230(15) 0.0182(14) 0.0071(12) 0.0048(11) 0.0016(11)
C26 0.0169(14) 0.0177(14) 0.0315(17) 0.0078(13) 0.0126(13) 0.0046(11)
C27 0.0193(14) 0.0142(13) 0.0271(16) -0.0004(12) 0.0133(12) -0.0003(11)
C28 0.0158(14) 0.0128(13) 0.0189(14) 0.0000(11) 0.0054(11) -0.0021(11)
C29 0.0078(12) 0.0149(13) 0.0110(12) 0.0014(10) 0.0003(10) -0.0005(10)
C30 0.0117(12) 0.0132(13) 0.0149(13) -0.0002(11) 0.0018(10) -0.0001(10)
C31 0.0156(14) 0.0172(13) 0.0149(13) -0.0015(11) 0.0043(11) 0.0024(11)
C32 0.0136(13) 0.0212(14) 0.0139(13) 0.0049(11) 0.0058(11) -0.0004(11)
C33 0.0118(13) 0.0144(13) 0.0182(14) 0.0024(11) 0.0006(11) -0.0002(10)
C34 0.0100(13) 0.0138(12) 0.0148(13) 0.0001(11) 0.0008(10) 0.0015(10)

loop_
_atom_type_symbol
_atom_type_description
_atom_type_scat_dispersion_real
_atom_type_scat_dispersion_imag
_atom_type_scat_source
C C 0.0033 0.0016 'International Tables Vol C Tables 4.2.6.8 and 6.1.1.4'
H H 0.0000 0.0000 'International Tables Vol C Tables 4.2.6.8 and 6.1.1.4'
N N 0.0061 0.0033 'International Tables Vol C Tables 4.2.6.8 and 6.1.1.4'
P P 0.1023 0.0942 'International Tables Vol C Tables 4.2.6.8 and 6.1.1.4'
Cl Cl 0.1484 0.1585 'International Tables Vol C Tables 4.2.6.8 and 6.1.1.4'
Ru Ru -1.2594 0.8363 'International Tables Vol C Tables 4.2.6.8 and 6.1.1.4'

loop_
_geom_angle_atom_site_label_1
_geom_angle_atom_site_label_2
_geom_angle_atom_site_label_3
_geom_angle
C3 Ru1 C1 63.32(10)
C3 Ru1 C5 62.79(10)
C1 Ru1 C5 37.91(9)
C3 Ru1 C2 37.57(10)
C1 Ru1 C2 37.41(9)
C5 Ru1 C2 62.32(9)
C3 Ru1 C4 37.87(9)
C1 Ru1 C4 62.64(10)
C5 Ru1 C4 36.73(10)
C2 Ru1 C4 62.26(9)
C3 Ru1 P2 104.53(7)
C1 Ru1 P2 157.31(7)
C5 Ru1 P2 120.12(7)
C2 Ru1 P2 140.04(7)
C4 Ru1 P2 95.74(7)
C3 Ru1 P1 114.59(7)
C1 Ru1 P1 107.62(7)
C5 Ru1 P1 144.90(7)
C2 Ru1 P1 93.88(7)
C4 Ru1 P1 152.37(7)
P2 Ru1 P1 94.81(2)
C3 Ru1 Cl1 153.10(7)
C1 Ru1 Cl1 93.49(7)
C5 Ru1 Cl1 90.65(7)
C2 Ru1 Cl1 127.54(7)
C4 Ru1 Cl1 120.75(7)
P2 Ru1 Cl1 92.14(2)
P1 Ru1 Cl1 84.22(2)
C12 P1 C11 98.56(12)
C12 P1 C13 96.11(12)
C11 P1 C13 95.38(12)
C12 P1 Ru1 124.11(9)
C11 P1 Ru1 112.07(9)
C13 P1 Ru1 124.48(9)
C17 P2 C29 103.75(12)
C17 P2 C23 102.72(12)
C29 P2 C23 97.17(12)
C17 P2 Ru1 114.57(9)
C29 P2 Ru1 118.95(8)
C23 P2 Ru1 116.99(9)
C16 N1 C14 108.9(2)
C16 N1 C11 110.2(2)
C14 N1 C11 110.3(2)
C15 N2 C14 108.8(2)
C15 N2 C12 110.5(2)
C14 N2 C12 110.6(2)
C15 N3 C16 108.2(2)
C15 N3 C13 110.6(2)
C16 N3 C13 111.9(2)
C2 C1 C5 107.2(2)
C2 C1 C6 128.5(2)
C5 C1 C6 124.1(2)
C2 C1 Ru1 72.15(14)
C5 C1 Ru1 71.71(15)
C6 C1 Ru1 124.53(18)
C1 C2 C3 108.5(2)
C1 C2 C7 128.7(2)
C3 C2 C7 122.1(2)
C1 C2 Ru1 70.45(14)
C3 C2 Ru1 70.00(14)
C7 C2 Ru1 132.84(18)
C2 C3 C4 107.5(2)
C2 C3 C8 123.9(2)
C4 C3 C8 126.9(2)
C2 C3 Ru1 72.44(14)
C4 C3 Ru1 72.76(14)
C8 C3 Ru1 132.07(19)
C5 C4 C3 107.9(2)
C5 C4 C9 126.2(2)
C3 C4 C9 125.4(2)
C5 C4 Ru1 70.95(15)
C3 C4 Ru1 69.37(14)
C9 C4 Ru1 131.74(19)
C4 C5 C1 108.6(2)
C4 C5 C10 127.3(2)
C1 C5 C10 123.8(2)
C4 C5 Ru1 72.31(15)
C1 C5 Ru1 70.38(14)
C10 C5 Ru1 128.08(19)
C1 C6 H6A 109.5
C1 C6 H6B 109.5
H6A C6 H6B 109.5
C1 C6 H6C 109.5
H6A C6 H6C 109.5
H6B C6 H6C 109.5
C2 C7 H7A 109.5
C2 C7 H7B 109.5
H7A C7 H7B 109.5
C2 C7 H7C 109.5
H7A C7 H7C 109.5
H7B C7 H7C 109.5
C3 C8 H8A 109.5
C3 C8 H8B 109.5
H8A C8 H8B 109.5
C3 C8 H8C 109.5
H8A C8 H8C 109.5
H8B C8 H8C 109.5
C4 C9 H9A 109.5
C4 C9 H9B 109.5
H9A C9 H9B 109.5
C4 C9 H9C 109.5
H9A C9 H9C 109.5
H9B C9 H9C 109.5
C5 C10 H10A 109.5
C5 C10 H10B 109.5
H10A C10 H10B 109.5
C5 C10 H10C 109.5
H10A C10 H10C 109.5
H10B C10 H10C 109.5
N1 C11 P1 114.10(18)
N1 C11 H11A 108.7
P1 C11 H11A 108.7
N1 C11 H11B 108.7
P1 C11 H11B 108.7
H11A C11 H11B 107.6
N2 C12 P1 113.10(18)
N2 C12 H12A 109.0
P1 C12 H12A 109.0
N2 C12 H12B 109.0
P1 C12 H12B 109.0
H12A C12 H12B 107.8
N3 C13 P1 113.31(18)
N3 C13 H13A 108.9
P1 C13 H13A 108.9
N3 C13 H13B 108.9
P1 C13 H13B 108.9
H13A C13 H13B 107.7
N2 C14 N1 115.0(2)
N2 C14 H14A 108.5
N1 C14 H14A 108.5
N2 C14 H14B 108.5
N1 C14 H14B 108.5
H14A C14 H14B 107.5
N3 C15 N2 114.6(2)
N3 C15 H15A 108.6
N2 C15 H15A 108.6
N3 C15 H15B 108.6
N2 C15 H15B 108.6
H15A C15 H15B 107.6
N1 C16 N3 114.3(2)
N1 C16 H16A 108.7
N3 C16 H16A 108.7
N1 C16 H16B 108.7
N3 C16 H16B 108.7
H16A C16 H16B 107.6
C18 C17 C22 117.7(2)
C18 C17 P2 119.69(19)
C22 C17 P2 122.4(2)
C19 C18 C17 121.1(2)
C19 C18 H18A 119.5
C17 C18 H18A 119.5
C20 C19 C18 120.3(3)
C20 C19 H19A 119.8
C18 C19 H19A 119.8
C21 C20 C19 119.8(3)
C21 C20 H20A 120.1
C19 C20 H20A 120.1
C20 C21 C22 120.2(3)
C20 C21 H21A 119.9
C22 C21 H21A 119.9
C21 C22 C17 120.9(2)
C21 C22 H22A 119.6
C17 C22 H22A 119.6
C28 C23 C24 118.7(2)
C28 C23 P2 120.1(2)
C24 C23 P2 121.0(2)
C25 C24 C23 120.6(3)
C25 C24 H24A 119.7
C23 C24 H24A 119.7
C24 C25 C26 119.9(3)
C24 C25 H25A 120.0
C26 C25 H25A 120.0
C27 C26 C25 120.2(3)
C27 C26 H26A 119.9
C25 C26 H26A 119.9
C26 C27 C28 120.0(3)
C26 C27 H27A 120.0
C28 C27 H27A 120.0
C23 C28 C27 120.5(3)
C23 C28 H28A 119.7
C27 C28 H28A 119.7
C30 C29 C34 118.2(2)
C30 C29 P2 125.4(2)
C34 C29 P2 116.35(19)
C31 C30 C29 120.9(2)
C31 C30 H30A 119.5
C29 C30 H30A 119.5
C32 C31 C30 120.2(3)
C32 C31 H31A 119.9
C30 C31 H31A 119.9
C31 C32 C33 119.6(2)
C31 C32 H32A 120.2
C33 C32 H32A 120.2
C32 C33 C34 120.2(2)
C32 C33 H33A 119.9
C34 C33 H33A 119.9
C33 C34 C29 120.8(2)
C33 C34 H34A 119.6
C29 C34 H34A 119.6

loop_
_geom_bond_atom_site_label_1
_geom_bond_atom_site_label_2
_geom_bond_distance
Ru1 C3 2.208(3)
Ru1 C1 2.218(3)
Ru1 C5 2.236(3)
Ru1 C2 2.241(3)
Ru1 C4 2.254(3)
Ru1 P2 2.2853(7)
Ru1 P1 2.3008(7)
Ru1 Cl1 2.4494(6)
P1 C12 1.853(3)
P1 C11 1.855(3)
P1 C13 1.861(3)
P2 C17 1.842(3)
P2 C29 1.844(3)
P2 C23 1.846(3)
N1 C16 1.464(3)
N1 C14 1.470(4)
N1 C11 1.474(3)
N2 C15 1.467(3)
N2 C14 1.468(4)
N2 C12 1.480(3)
N3 C15 1.463(4)
N3 C16 1.465(3)
N3 C13 1.481(3)
C1 C2 1.430(4)
C1 C5 1.447(4)
C1 C6 1.499(4)
C2 C3 1.433(4)
C2 C7 1.504(4)
C3 C4 1.449(4)
C3 C8 1.502(4)
C4 C5 1.415(4)
C4 C9 1.501(4)
C5 C10 1.498(4)
C6 H6A 0.9800
C6 H6B 0.9800
C6 H6C 0.9800
C7 H7A 0.9800
C7 H7B 0.9800
C7 H7C 0.9800
C8 H8A 0.9800
C8 H8B 0.9800
C8 H8C 0.9800
C9 H9A 0.9800
C9 H9B 0.9800
C9 H9C 0.9800
C10 H10A 0.9800
C10 H10B 0.9800
C10 H10C 0.9800
C11 H11A 0.9900
C11 H11B 0.9900
C12 H12A 0.9900
C12 H12B 0.9900
C13 H13A 0.9900
C13 H13B 0.9900
C14 H14A 0.9900
C14 H14B 0.9900
C15 H15A 0.9900
C15 H15B 0.9900
C16 H16A 0.9900
C16 H16B 0.9900
C17 C18 1.396(4)
C17 C22 1.404(4)
C18 C19 1.385(4)
C18 H18A 0.9500
C19 C20 1.384(4)
C19 H19A 0.9500
C20 C21 1.379(4)
C20 H20A 0.9500
C21 C22 1.391(4)
C21 H21A 0.9500
C22 H22A 0.9500
C23 C28 1.389(4)
C23 C24 1.405(4)
C24 C25 1.385(4)
C24 H24A 0.9500
C25 C26 1.388(4)
C25 H25A 0.9500
C26 C27 1.384(4)
C26 H26A 0.9500
C27 C28 1.396(4)
C27 H27A 0.9500
C28 H28A 0.9500
C29 C30 1.393(4)
C29 C34 1.404(4)
C30 C31 1.391(4)
C30 H30A 0.9500
C31 C32 1.387(4)
C31 H31A 0.9500
C32 C33 1.388(4)
C32 H32A 0.9500
C33 C34 1.389(4)
C33 H33A 0.9500
C34 H34A 0.9500

loop_
_geom_torsion_atom_site_label_1
_geom_torsion_atom_site_label_2
_geom_torsion_atom_site_label_3
_geom_torsion_atom_site_label_4
_geom_torsion
C3 Ru1 P1 C12 39.44(14)
C1 Ru1 P1 C12 107.55(13)
C5 Ru1 P1 C12 116.53(16)
C2 Ru1 P1 C12 72.02(13)
C4 Ru1 P1 C12 43.22(19)
P2 Ru1 P1 C12 -68.94(11)
Cl1 Ru1 P1 C12 -160.61(11)
C3 Ru1 P1 C11 -78.51(13)
C1 Ru1 P1 C11 -10.40(12)
C5 Ru1 P1 C11 -1.42(16)
C2 Ru1 P1 C11 -45.93(12)
C4 Ru1 P1 C11 -74.73(18)
P2 Ru1 P1 C11 173.11(10)
Cl1 Ru1 P1 C11 81.44(10)
C3 Ru1 P1 C13 167.84(13)
C1 Ru1 P1 C13 -124.05(13)
C5 Ru1 P1 C13 -115.07(16)
C2 Ru1 P1 C13 -159.58(13)
C4 Ru1 P1 C13 171.62(18)
P2 Ru1 P1 C13 59.46(11)
Cl1 Ru1 P1 C13 -32.21(11)
C3 Ru1 P2 C17 -18.79(12)
C1 Ru1 P2 C17 -73.1(2)
C5 Ru1 P2 C17 -85.48(12)
C2 Ru1 P2 C17 -3.75(14)
C4 Ru1 P2 C17 -56.28(11)
P1 Ru1 P2 C17 98.15(9)
Cl1 Ru1 P2 C17 -177.47(9)
C3 Ru1 P2 C29 -142.26(12)
C1 Ru1 P2 C29 163.38(19)
C5 Ru1 P2 C29 151.05(12)
C2 Ru1 P2 C29 -127.22(14)
C4 Ru1 P2 C29 -179.75(12)
P1 Ru1 P2 C29 -25.32(10)
Cl1 Ru1 P2 C29 59.06(10)
C3 Ru1 P2 C23 101.52(12)
C1 Ru1 P2 C23 47.2(2)
C5 Ru1 P2 C23 34.83(12)
C2 Ru1 P2 C23 116.56(14)
C4 Ru1 P2 C23 64.03(11)
P1 Ru1 P2 C23 -141.54(9)
Cl1 Ru1 P2 C23 -57.16(9)
C3 Ru1 C1 C2 36.56(15)
C5 Ru1 C1 C2 115.8(2)
C4 Ru1 C1 C2 79.28(16)
P2 Ru1 C1 C2 98.3(2)
P1 Ru1 C1 C2 -72.65(15)
Cl1 Ru1 C1 C2 -157.68(14)
C3 Ru1 C1 C5 -79.19(16)
C2 Ru1 C1 C5 -115.8(2)
C4 Ru1 C1 C5 -36.47(15)
P2 Ru1 C1 C5 -17.5(3)
P1 Ru1 C1 C5 171.60(13)
Cl1 Ru1 C1 C5 86.57(14)
C3 Ru1 C1 C6 161.5(2)
C5 Ru1 C1 C6 -119.4(3)
C2 Ru1 C1 C6 124.9(3)
C4 Ru1 C1 C6 -155.8(2)
P2 Ru1 C1 C6 -136.85(19)
P1 Ru1 C1 C6 52.2(2)
Cl1 Ru1 C1 C6 -32.8(2)
C5 C1 C2 C3 3.7(3)
C6 C1 C2 C3 179.8(3)
Ru1 C1 C2 C3 -59.89(18)
C5 C1 C2 C7 -166.6(3)
C6 C1 C2 C7 9.5(4)
Ru1 C1 C2 C7 129.8(3)
C5 C1 C2 Ru1 63.56(17)
C6 C1 C2 Ru1 -120.3(3)
C3 Ru1 C2 C1 -119.2(2)
C5 Ru1 C2 C1 -38.68(15)
C4 Ru1 C2 C1 -80.38(16)
P2 Ru1 C2 C1 -143.53(13)
P1 Ru1 C2 C1 114.24(14)
Cl1 Ru1 C2 C1 28.56(17)
C1 Ru1 C2 C3 119.2(2)
C5 Ru1 C2 C3 80.51(16)
C4 Ru1 C2 C3 38.81(15)
P2 Ru1 C2 C3 -24.34(19)
P1 Ru1 C2 C3 -126.57(14)
Cl1 Ru1 C2 C3 147.74(12)
C3 Ru1 C2 C7 115.7(3)
C1 Ru1 C2 C7 -125.1(3)
C5 Ru1 C2 C7 -163.8(3)
C4 Ru1 C2 C7 154.5(3)
P2 Ru1 C2 C7 91.3(3)
P1 Ru1 C2 C7 -10.9(3)
Cl1 Ru1 C2 C7 -96.6(3)
C1 C2 C3 C4 -4.6(3)
C7 C2 C3 C4 166.5(2)
Ru1 C2 C3 C4 -64.80(17)
C1 C2 C3 C8 -170.5(2)
C7 C2 C3 C8 0.6(4)
Ru1 C2 C3 C8 129.3(3)
C1 C2 C3 Ru1 60.17(18)
C7 C2 C3 Ru1 -128.7(2)
C1 Ru1 C3 C2 -36.41(14)
C5 Ru1 C3 C2 -79.15(16)
C4 Ru1 C3 C2 -115.4(2)
P2 Ru1 C3 C2 164.13(13)
P1 Ru1 C3 C2 61.78(15)
Cl1 Ru1 C3 C2 -69.3(2)
C1 Ru1 C3 C4 78.95(16)
C5 Ru1 C3 C4 36.21(15)
C2 Ru1 C3 C4 115.4(2)
P2 Ru1 C3 C4 -80.51(15)
P1 Ru1 C3 C4 177.15(13)
Cl1 Ru1 C3 C4 46.1(2)
C1 Ru1 C3 C8 -156.6(3)
C5 Ru1 C3 C8 160.7(3)
C2 Ru1 C3 C8 -120.1(3)
C4 Ru1 C3 C8 124.5(3)
P2 Ru1 C3 C8 44.0(3)
P1 Ru1 C3 C8 -58.4(3)
Cl1 Ru1 C3 C8 170.57(17)
C2 C3 C4 C5 3.8(3)
C8 C3 C4 C5 169.1(3)
Ru1 C3 C4 C5 -60.78(18)
C2 C3 C4 C9 -168.2(2)
C8 C3 C4 C9 -2.9(4)
Ru1 C3 C4 C9 127.2(3)
C2 C3 C4 Ru1 64.59(17)
C8 C3 C4 Ru1 -130.1(3)
C3 Ru1 C4 C5 118.5(2)
C1 Ru1 C4 C5 37.64(15)
C2 Ru1 C4 C5 80.04(16)
P2 Ru1 C4 C5 -135.12(14)
P1 Ru1 C4 C5 112.93(18)
Cl1 Ru1 C4 C5 -39.18(17)
C1 Ru1 C4 C3 -80.90(16)
C5 Ru1 C4 C3 -118.5(2)
C2 Ru1 C4 C3 -38.49(15)
P2 Ru1 C4 C3 106.34(15)
P1 Ru1 C4 C3 -5.6(3)
Cl1 Ru1 C4 C3 -157.71(13)
C3 Ru1 C4 C9 -119.6(3)
C1 Ru1 C4 C9 159.5(3)
C5 Ru1 C4 C9 121.9(3)
C2 Ru1 C4 C9 -158.1(3)
P2 Ru1 C4 C9 -13.2(3)
P1 Ru1 C4 C9 -125.2(2)
Cl1 Ru1 C4 C9 82.7(3)
C3 C4 C5 C1 -1.6(3)
C9 C4 C5 C1 170.3(3)
Ru1 C4 C5 C1 -61.34(18)
C3 C4 C5 C10 -175.4(2)
C9 C4 C5 C10 -3.5(4)
Ru1 C4 C5 C10 124.8(3)
C3 C4 C5 Ru1 59.78(18)
C9 C4 C5 Ru1 -128.3(3)
C2 C1 C5 C4 -1.3(3)
C6 C1 C5 C4 -177.6(2)
Ru1 C1 C5 C4 62.57(18)
C2 C1 C5 C10 172.8(2)
C6 C1 C5 C10 -3.5(4)
Ru1 C1 C5 C10 -123.3(3)
C2 C1 C5 Ru1 -63.85(17)
C6 C1 C5 Ru1 119.8(3)
C3 Ru1 C5 C4 -37.33(15)
C1 Ru1 C5 C4 -118.0(2)
C2 Ru1 C5 C4 -79.88(16)
P2 Ru1 C5 C4 54.26(16)
P1 Ru1 C5 C4 -132.04(14)
Cl1 Ru1 C5 C4 147.11(14)
C3 Ru1 C5 C1 80.70(16)
C2 Ru1 C5 C1 38.16(15)
C4 Ru1 C5 C1 118.0(2)
P2 Ru1 C5 C1 172.30(12)
P1 Ru1 C5 C1 -14.0(2)
Cl1 Ru1 C5 C1 -94.85(14)
C3 Ru1 C5 C10 -161.2(3)
C1 Ru1 C5 C10 118.1(3)
C2 Ru1 C5 C10 156.3(3)
C4 Ru1 C5 C10 -123.9(3)
P2 Ru1 C5 C10 -69.6(3)
P1 Ru1 C5 C10 104.1(2)
Cl1 Ru1 C5 C10 23.2(2)
C16 N1 C11 P1 62.4(3)
C14 N1 C11 P1 -57.9(3)
C12 P1 C11 N1 45.9(2)
C13 P1 C11 N1 -51.1(2)
Ru1 P1 C11 N1 178.21(16)
C15 N2 C12 P1 -61.6(3)
C14 N2 C12 P1 58.9(3)
C11 P1 C12 N2 -46.0(2)
C13 P1 C12 N2 50.4(2)
Ru1 P1 C12 N2 -170.07(14)
C15 N3 C13 P1 60.6(3)
C16 N3 C13 P1 -60.1(3)
C12 P1 C13 N3 -50.0(2)
C11 P1 C13 N3 49.3(2)
Ru1 P1 C13 N3 170.75(14)
C15 N2 C14 N1 52.3(3)
C12 N2 C14 N1 -69.2(3)
C16 N1 C14 N2 -52.8(3)
C11 N1 C14 N2 68.3(3)
C16 N3 C15 N2 55.9(3)
C13 N3 C15 N2 -67.0(3)
C14 N2 C15 N3 -54.1(3)
C12 N2 C15 N3 67.6(3)
C14 N1 C16 N3 54.7(3)
C11 N1 C16 N3 -66.4(3)
C15 N3 C16 N1 -56.2(3)
C13 N3 C16 N1 66.0(3)
C29 P2 C17 C18 69.0(2)
C23 P2 C17 C18 169.8(2)
Ru1 P2 C17 C18 -62.3(2)
C29 P2 C17 C22 -115.5(2)
C23 P2 C17 C22 -14.8(3)
Ru1 P2 C17 C22 113.2(2)
C22 C17 C18 C19 3.3(4)
P2 C17 C18 C19 179.0(2)
C17 C18 C19 C20 -2.6(4)
C18 C19 C20 C21 0.0(4)
C19 C20 C21 C22 1.7(4)
C20 C21 C22 C17 -0.8(4)
C18 C17 C22 C21 -1.6(4)
P2 C17 C22 C21 -177.2(2)
C17 P2 C23 C28 131.4(2)
C29 P2 C23 C28 -122.7(2)
Ru1 P2 C23 C28 5.0(2)
C17 P2 C23 C24 -53.4(2)
C29 P2 C23 C24 52.5(2)
Ru1 P2 C23 C24 -179.79(18)
C28 C23 C24 C25 -1.2(4)
P2 C23 C24 C25 -176.5(2)
C23 C24 C25 C26 1.2(4)
C24 C25 C26 C27 -0.8(4)
C25 C26 C27 C28 0.5(4)
C24 C23 C28 C27 0.8(4)
P2 C23 C28 C27 176.1(2)
C26 C27 C28 C23 -0.5(4)
C17 P2 C29 C30 -24.8(2)
C23 P2 C29 C30 -129.9(2)
Ru1 P2 C29 C30 103.8(2)
C17 P2 C29 C34 158.44(19)
C23 P2 C29 C34 53.4(2)
Ru1 P2 C29 C34 -72.9(2)
C34 C29 C30 C31 -0.2(4)
P2 C29 C30 C31 -176.8(2)
C29 C30 C31 C32 -0.2(4)
C30 C31 C32 C33 0.5(4)
C31 C32 C33 C34 -0.5(4)
C32 C33 C34 C29 0.2(4)
C30 C29 C34 C33 0.2(4)
P2 C29 C34 C33 177.11(19)
